data_7216837
loop_
_publ_author_name
'Coghlan, Campbell J.'
'Sumby, Christopher J.'
'Doonan, Christian J.'

_publ_section_title
;
 Utilising hinged ligands in MOF synthesis: a covalent linking strategy
 for forming 3D MOFs
;
_journal_issue 28
_journal_name_full CrystEngComm
_journal_page_first 6364
_journal_paper_doi 10.1039/c4ce00181h
_journal_volume 16
_journal_year 2014
_chemical_formula_sum 'C26.25 H25.25 Cd N5.75 O5.75'
_chemical_formula_weight 625.67
_chemical_name_systematic
; 
 ? 
;
_space_group_IT_number 15
_symmetry_cell_setting monoclinic
_symmetry_space_group_name_Hall '-C 2yc'
_symmetry_space_group_name_H-M 'C 1 2/c 1'
_atom_sites_solution_hydrogens geom
_atom_sites_solution_primary direct
_atom_sites_solution_secondary difmap
_audit_creation_method SHELXL-97
_cell_angle_alpha 90.00
_cell_angle_beta 116.190(15)
_cell_angle_gamma 90.00
_cell_formula_units_Z 8
_cell_length_a 23.324(3)
_cell_length_b 10.2514(6)
_cell_length_c 25.426(2)
_cell_measurement_reflns_used 3857
_cell_measurement_temperature 110(2)
_cell_measurement_theta_max 29.0981
_cell_measurement_theta_min 2.4686
_cell_volume 5455.3(11)
_computing_cell_refinement
;
CrysAlisPro, Agilent Technologies,
Version 1.171.35.21 (release 20-01-2012 CrysAlis171 .NET)
(compiled Jan 23 2012,18:06:46)
;
_computing_data_collection
;
CrysAlisPro, Agilent Technologies,
Version 1.171.35.21 (release 20-01-2012 CrysAlis171 .NET)
(compiled Jan 23 2012,18:06:46)
;
_computing_data_reduction
;
CrysAlisPro, Agilent Technologies,
Version 1.171.35.21 (release 20-01-2012 CrysAlis171 .NET)
(compiled Jan 23 2012,18:06:46)
;
_computing_structure_refinement 'SHELXL-97 (Sheldrick, 1997)'
_computing_structure_solution 'SHELXS-97 (Sheldrick, 1990)'
_diffrn_ambient_temperature 110(2)
_diffrn_detector_area_resol_mean 16.1695
_diffrn_measured_fraction_theta_full 0.998
_diffrn_measured_fraction_theta_max 0.998
_diffrn_measurement_details
;
  1 omega  -47.00   39.00   1.0000  210.0000
omega____ theta____ kappa____ phi______ frames
    -       18.8463  -57.0000  -90.0000 86

  2 omega  -54.00   46.00   1.0000  210.0000
omega____ theta____ kappa____ phi______ frames
    -       18.8463  -37.0000    0.0000 100

  3 omega  -48.00  -20.00   1.0000  210.0000
omega____ theta____ kappa____ phi______ frames
    -       18.8463  -57.0000  120.0000 28

  4 omega  -16.00   14.00   1.0000  210.0000
omega____ theta____ kappa____ phi______ frames
    -      -19.6276 -102.0000 -161.0000 30

  5 omega   -9.00   92.00   1.0000  210.0000
omega____ theta____ kappa____ phi______ frames
    -       18.8463   37.0000   60.0000 101

  6 omega   32.00   98.00   1.0000  210.0000
omega____ theta____ kappa____ phi______ frames
    -       18.8463 -179.0000 -120.0000 66

  7 omega   -3.00   22.00   1.0000  210.0000
omega____ theta____ kappa____ phi______ frames
    -       18.8463   57.0000  150.0000 25

  8 omega  -25.00   24.00   1.0000  210.0000
omega____ theta____ kappa____ phi______ frames
    -      -19.6276  -99.0000 -120.0000 49

;
_diffrn_measurement_device_type 'Xcalibur, Eos'
_diffrn_measurement_method '\w scans'
_diffrn_radiation_monochromator graphite
_diffrn_radiation_source 'Enhance (Mo) X-ray Source'
_diffrn_radiation_type 'Mo K\a'
_diffrn_radiation_wavelength 0.71073
_diffrn_reflns_av_R_equivalents 0.0866
_diffrn_reflns_av_sigmaI/netI 0.0972
_diffrn_reflns_limit_h_max 28
_diffrn_reflns_limit_h_min -28
_diffrn_reflns_limit_k_max 12
_diffrn_reflns_limit_k_min -12
_diffrn_reflns_limit_l_max 31
_diffrn_reflns_limit_l_min -31
_diffrn_reflns_number 23055
_diffrn_reflns_theta_full 26.00
_diffrn_reflns_theta_max 26.00
_diffrn_reflns_theta_min 3.10
_exptl_absorpt_coefficient_mu 0.850
_exptl_absorpt_correction_T_max 1.00000
_exptl_absorpt_correction_T_min 0.95018
_exptl_absorpt_correction_type multi-scan
_exptl_absorpt_process_details
;
CrysAlisPro, Agilent Technologies,
Version 1.171.35.21 (release 20-01-2012 CrysAlis171 .NET)
(compiled Jan 23 2012,18:06:46)
Empirical absorption correction using spherical harmonics,
 implemented in SCALE3 ABSPACK scaling algorithm.
;
_exptl_crystal_colour colourless
_exptl_crystal_density_diffrn 1.524
_exptl_crystal_density_method 'not measured'
_exptl_crystal_description rod
_exptl_crystal_F_000 2536
_exptl_crystal_size_max 0.25
_exptl_crystal_size_mid 0.20
_exptl_crystal_size_min 0.10
_refine_diff_density_max 0.883
_refine_diff_density_min -0.604
_refine_diff_density_rms 0.116
_refine_ls_extinction_method none
_refine_ls_goodness_of_fit_ref 1.035
_refine_ls_hydrogen_treatment constr
_refine_ls_matrix_type full
_refine_ls_number_parameters 271
_refine_ls_number_reflns 5356
_refine_ls_number_restraints 0
_refine_ls_restrained_S_all 1.035
_refine_ls_R_factor_all 0.0933
_refine_ls_R_factor_gt 0.0619
_refine_ls_shift/su_max 0.000
_refine_ls_shift/su_mean 0.000
_refine_ls_structure_factor_coef Fsqd
_refine_ls_weighting_details 'calc w=1/[\s^2^(Fo^2^)+(0.0634P)^2^+0.0000P] where P=(Fo^2^+2Fc^2^)/3'
_refine_ls_weighting_scheme calc
_refine_ls_wR_factor_gt 0.1366
_refine_ls_wR_factor_ref 0.1476
_reflns_number_gt 3843
_reflns_number_total 5356
_reflns_threshold_expression >2sigma(I)
_cod_data_source_file c4ce00181h2.cif
_cod_data_source_block '[Cd2(L)].1.75DMF'
_cod_depositor_comments
;
The following automatic conversions were performed:

'_symmetry_cell_setting' value 'Monoclinic' changed to 'monoclinic'
according to
/usr/data/users/saulius/crontab/automatic-downloads/rss-feeds/RSC/lib/dictionaries/cif_core.dic
dictionary named 'cif_core.dic' version 2.4.2 from 2011-04-26.

Automatic conversion script
Id: cif_fix_values 2281 2013-09-26 08:29:07Z andrius 
;
_cod_original_cell_volume 5455.3(9)
_cod_original_sg_symbol_H-M C2/c
_cod_database_code 7216837

loop_
_symmetry_equiv_pos_as_xyz
'x, y, z'
'-x, y, -z+1/2'
'x+1/2, y+1/2, z'
'-x+1/2, y+1/2, -z+1/2'
'-x, -y, -z'
'x, -y, z-1/2'
'-x+1/2, -y+1/2, -z'
'x+1/2, -y+1/2, z-1/2'

loop_
_atom_site_label
_atom_site_type_symbol
_atom_site_fract_x
_atom_site_fract_y
_atom_site_fract_z
_atom_site_U_iso_or_equiv
_atom_site_adp_type
_atom_site_occupancy
_atom_site_symmetry_multiplicity
_atom_site_calc_flag
_atom_site_refinement_flags
Cd1 Cd 0.24596(2) 1.08663(4) 0.527390(17) 0.02689(16) Uani 1 1 d .
C11 C 0.2164(3) 0.7571(5) 0.4731(2) 0.0223(12) Uani 1 1 d .
H11 H 0.2034 0.6688 0.4551 0.027 Uiso 1 1 calc R
N1 N 0.1761(2) 0.9174(4) 0.5204(2) 0.0264(11) Uani 1 1 d .
O3 O 0.2924(2) 0.9902(4) 0.12940(16) 0.0365(10) Uani 1 1 d .
C21 C 0.2549(3) 0.9137(6) 0.1371(3) 0.0324(14) Uani 1 1 d .
C18 C 0.2509(3) 0.9151(6) 0.1945(3) 0.0343(15) Uani 1 1 d .
O7 O -0.17951(19) 0.7606(4) 0.53669(16) 0.0305(9) Uani 1 1 d .
N2 N 0.1693(2) 0.7987(4) 0.49242(19) 0.0230(11) Uani 1 1 d .
C9 C 0.1274(3) 0.9206(6) 0.5341(3) 0.0351(15) Uani 1 1 d .
H9 H 0.1194 0.9912 0.5542 0.042 Uiso 1 1 calc R
O6 O -0.1477(2) 0.5572(4) 0.5414(2) 0.0456(12) Uani 1 1 d .
N3 N 0.2378(2) 0.9692(4) 0.4426(2) 0.0285(12) Uani 1 1 d .
O4 O 0.2200(2) 0.8339(4) 0.09840(17) 0.0331(10) Uani 1 1 d .
C1 C -0.1400(3) 0.6782(6) 0.5372(2) 0.0352(15) Uani 1 1 d .
C2 C -0.0795(3) 0.7181(6) 0.5325(3) 0.0473(19) Uani 1 1 d .
C4 C 0.0062(3) 0.8623(6) 0.5490(3) 0.0427(17) Uani 1 1 d .
H1 H 0.0278 0.9416 0.5652 0.051 Uiso 1 1 calc R
C10 C 0.1192(3) 0.7339(6) 0.4901(3) 0.0383(16) Uani 1 1 d .
H10 H 0.1057 0.6498 0.4735 0.046 Uiso 1 1 calc R
C3 C -0.0489(3) 0.8323(6) 0.5543(3) 0.0430(17) Uani 1 1 d .
H3 H -0.0652 0.8915 0.5731 0.052 Uiso 1 1 calc R
C8 C 0.0898(3) 0.8106(6) 0.5161(3) 0.0430(17) Uani 1 1 d .
C5 C 0.0300(3) 0.7812(6) 0.5214(3) 0.049(2) Uani 1 1 d .
C7 C -0.0605(5) 0.6416(11) 0.4979(6) 0.133(5) Uani 1 1 d .
H7 H -0.0835 0.5647 0.4799 0.159 Uiso 1 1 calc R
C6 C -0.0087(5) 0.6780(9) 0.4903(5) 0.119(5) Uani 1 1 d .
H6 H 0.0014 0.6317 0.4630 0.143 Uiso 1 1 calc R
C13 C 0.2365(3) 0.9117(6) 0.3559(3) 0.0349(15) Uani 1 1 d .
C15 C 0.2418(4) 0.9155(6) 0.3004(3) 0.0385(16) Uani 1 1 d .
C14 C 0.2199(3) 0.8049(6) 0.3787(2) 0.0283(14) Uani 1 1 d .
H14 H 0.2103 0.7204 0.3617 0.034 Uiso 1 1 calc R
C12 C 0.2470(3) 1.0106(6) 0.3972(2) 0.0339(16) Uani 1 1 d .
H12 H 0.2593 1.0970 0.3933 0.041 Uiso 1 1 calc R
C19 C 0.2048(4) 0.8423(6) 0.2012(3) 0.050(2) Uani 1 1 d .
H19 H 0.1761 0.7910 0.1694 0.060 Uiso 1 1 calc R
C20 C 0.1997(4) 0.8425(7) 0.2526(3) 0.055(2) Uani 1 1 d .
H20 H 0.1672 0.7924 0.2559 0.066 Uiso 1 1 calc R
C16 C 0.2867(4) 0.9891(7) 0.2933(3) 0.057(2) Uani 1 1 d .
H16 H 0.3157 1.0406 0.3249 0.069 Uiso 1 1 calc R
C17 C 0.2903(4) 0.9893(7) 0.2401(3) 0.0480(19) Uani 1 1 d .
H17 H 0.3211 1.0429 0.2357 0.058 Uiso 1 1 calc R
N4 N 0.2198(2) 0.8417(5) 0.42947(19) 0.0306(12) Uani 1 1 d .

loop_
_atom_site_aniso_label
_atom_site_aniso_U_11
_atom_site_aniso_U_22
_atom_site_aniso_U_33
_atom_site_aniso_U_23
_atom_site_aniso_U_13
_atom_site_aniso_U_12
Cd1 0.0327(3) 0.0300(3) 0.0280(2) -0.0054(2) 0.0226(2) -0.0113(2)
C11 0.032(3) 0.019(3) 0.027(3) 0.000(2) 0.023(3) -0.001(3)
N1 0.028(3) 0.026(3) 0.032(3) -0.005(2) 0.019(2) -0.008(2)
O3 0.042(3) 0.044(3) 0.031(2) 0.005(2) 0.024(2) 0.004(2)
C21 0.043(4) 0.031(3) 0.034(3) 0.009(3) 0.027(3) 0.013(3)
C18 0.051(4) 0.031(3) 0.032(3) -0.002(3) 0.028(3) -0.006(3)
O7 0.027(2) 0.036(2) 0.038(2) 0.0051(19) 0.023(2) 0.001(2)
N2 0.026(3) 0.020(2) 0.032(3) -0.004(2) 0.021(2) -0.005(2)
C9 0.036(4) 0.033(3) 0.048(4) -0.014(3) 0.029(3) -0.015(3)
O6 0.047(3) 0.034(3) 0.075(3) -0.013(2) 0.045(3) -0.016(2)
N3 0.041(3) 0.026(3) 0.027(3) -0.004(2) 0.022(2) -0.009(2)
O4 0.054(3) 0.026(2) 0.034(2) 0.000(2) 0.032(2) 0.008(2)
C1 0.036(4) 0.048(4) 0.028(3) -0.011(3) 0.020(3) -0.015(3)
C2 0.052(5) 0.041(4) 0.072(5) -0.019(4) 0.049(4) -0.019(4)
C4 0.042(4) 0.034(3) 0.060(4) -0.003(3) 0.029(4) -0.013(3)
C10 0.040(4) 0.029(3) 0.058(4) -0.010(3) 0.033(4) -0.013(3)
C3 0.041(4) 0.040(4) 0.063(5) -0.012(3) 0.037(4) -0.007(3)
C8 0.049(5) 0.033(4) 0.067(5) -0.004(3) 0.044(4) -0.010(3)
C5 0.038(4) 0.044(4) 0.086(5) -0.033(4) 0.045(4) -0.015(3)
C7 0.113(9) 0.134(9) 0.231(14) -0.116(9) 0.147(11) -0.084(8)
C6 0.116(9) 0.124(9) 0.192(12) -0.089(9) 0.135(10) -0.082(8)
C13 0.043(4) 0.040(4) 0.028(3) 0.002(3) 0.021(3) -0.011(3)
C15 0.065(5) 0.030(3) 0.033(3) -0.007(3) 0.033(4) -0.005(3)
C14 0.035(4) 0.032(3) 0.019(3) -0.007(3) 0.013(3) -0.002(3)
C12 0.059(5) 0.024(3) 0.029(3) -0.006(3) 0.028(3) -0.011(3)
C19 0.078(6) 0.045(4) 0.040(4) -0.018(3) 0.039(4) -0.029(4)
C20 0.073(6) 0.062(5) 0.051(4) -0.008(4) 0.045(4) -0.023(4)
C16 0.097(7) 0.049(5) 0.044(4) -0.005(4) 0.048(5) -0.021(4)
C17 0.065(5) 0.049(4) 0.046(4) -0.004(4) 0.039(4) -0.019(4)
N4 0.040(3) 0.037(3) 0.022(3) -0.008(2) 0.020(2) -0.013(2)

loop_
_atom_type_symbol
_atom_type_description
_atom_type_scat_dispersion_real
_atom_type_scat_dispersion_imag
_atom_type_scat_source
C C 0.0033 0.0016 'International Tables Vol C Tables 4.2.6.8 and 6.1.1.4'
H H 0.0000 0.0000 'International Tables Vol C Tables 4.2.6.8 and 6.1.1.4'
Cd Cd -0.8075 1.2024 'International Tables Vol C Tables 4.2.6.8 and 6.1.1.4'
N N 0.0061 0.0033 'International Tables Vol C Tables 4.2.6.8 and 6.1.1.4'
O O 0.0106 0.0060 'International Tables Vol C Tables 4.2.6.8 and 6.1.1.4'

loop_
_geom_angle_atom_site_label_1
_geom_angle_atom_site_label_2
_geom_angle_atom_site_label_3
_geom_angle
_geom_angle_site_symmetry_1
_geom_angle_site_symmetry_3
O4 Cd1 O7 89.23(14) 6_576 5_576
O4 Cd1 N1 84.62(14) 6_576 .
O7 Cd1 N1 102.87(15) 5_576 .
O4 Cd1 O6 123.40(16) 6_576 3
O7 Cd1 O6 121.88(14) 5_576 3
N1 Cd1 O6 124.61(15) . 3
O4 Cd1 N3 160.22(16) 6_576 .
O7 Cd1 N3 86.77(15) 5_576 .
N1 Cd1 N3 77.43(15) . .
O6 Cd1 N3 74.58(16) 3 .
O4 Cd1 O7 95.08(13) 6_576 3
O7 Cd1 O7 78.37(15) 5_576 3
N1 Cd1 O7 178.72(15) . 3
O6 Cd1 O7 54.59(13) 3 3
N3 Cd1 O7 103.04(14) . 3
O4 Cd1 O3 55.21(14) 6_576 6_576
O7 Cd1 O3 144.29(13) 5_576 6_576
N1 Cd1 O3 79.06(15) . 6_576
O6 Cd1 O3 81.68(15) 3 6_576
N3 Cd1 O3 127.57(15) . 6_576
O7 Cd1 O3 99.74(13) 3 6_576
O4 Cd1 C21 27.73(16) 6_576 6_576
O7 Cd1 C21 116.96(17) 5_576 6_576
N1 Cd1 C21 79.12(16) . 6_576
O6 Cd1 C21 104.24(18) 3 6_576
N3 Cd1 C21 149.83(16) . 6_576
O7 Cd1 C21 100.04(15) 3 6_576
O3 Cd1 C21 27.57(16) 6_576 6_576
O4 Cd1 C1 113.06(16) 6_576 3
O7 Cd1 C1 98.95(18) 5_576 3
N1 Cd1 C1 152.09(18) . 3
O6 Cd1 C1 27.60(16) 3 3
N3 Cd1 C1 86.70(17) . 3
O7 Cd1 C1 27.20(15) 3 3
O3 Cd1 C1 93.21(16) 6_576 3
C21 Cd1 C1 106.15(18) 6_576 3
N4 C11 N2 113.1(4) . .
N4 C11 C11 110.7(5) . 7_566
N2 C11 C11 110.4(5) . 7_566
N4 C11 H11 107.5 . .
N2 C11 H11 107.5 . .
C11 C11 H11 107.5 7_566 .
C9 N1 N2 103.9(4) . .
C9 N1 Cd1 127.7(4) . .
N2 N1 Cd1 127.7(3) . .
C21 O3 Cd1 87.2(4) . 6_575
O3 C21 O4 122.6(5) . .
O3 C21 C18 119.5(6) . .
O4 C21 C18 117.8(5) . .
O3 C21 Cd1 65.3(3) . 6_575
O4 C21 Cd1 57.7(3) . 6_575
C18 C21 Cd1 172.8(5) . 6_575
C17 C18 C19 118.0(5) . .
C17 C18 C21 121.9(6) . .
C19 C18 C21 120.1(6) . .
C1 O7 Cd1 137.2(4) . 5_576
C1 O7 Cd1 89.9(3) . 3_445
Cd1 O7 Cd1 101.63(15) 5_576 3_445
C10 N2 N1 111.3(4) . .
C10 N2 C11 128.5(5) . .
N1 N2 C11 120.0(4) . .
N1 C9 C8 112.8(5) . .
N1 C9 H9 123.6 . .
C8 C9 H9 123.6 . .
C1 O6 Cd1 92.4(4) . 3_445
C12 N3 N4 103.9(4) . .
C12 N3 Cd1 129.7(4) . .
N4 N3 Cd1 126.4(3) . .
C21 O4 Cd1 94.6(3) . 6_575
O7 C1 O6 122.1(6) . .
O7 C1 C2 121.6(6) . .
O6 C1 C2 116.3(6) . .
O7 C1 Cd1 62.9(3) . 3_445
O6 C1 Cd1 60.0(3) . 3_445
C2 C1 Cd1 170.1(4) . 3_445
C3 C2 C7 119.3(6) . .
C3 C2 C1 122.6(6) . .
C7 C2 C1 117.6(6) . .
C5 C4 C3 121.6(6) . .
C5 C4 H1 119.2 . .
C3 C4 H1 119.2 . .
N2 C10 C8 107.8(5) . .
N2 C10 H10 126.1 . .
C8 C10 H10 126.1 . .
C2 C3 C4 119.8(6) . .
C2 C3 H3 120.1 . .
C4 C3 H3 120.1 . .
C9 C8 C10 104.2(5) . .
C9 C8 C5 128.4(6) . .
C10 C8 C5 127.4(6) . .
C4 C5 C6 116.7(7) . .
C4 C5 C8 122.5(6) . .
C6 C5 C8 120.1(6) . .
C6 C7 C2 119.2(8) . .
C6 C7 H7 120.4 . .
C2 C7 H7 120.4 . .
C7 C6 C5 121.5(8) . .
C7 C6 H6 119.2 . .
C5 C6 H6 119.2 . .
C14 C13 C12 104.5(5) . .
C14 C13 C15 125.8(5) . .
C12 C13 C15 129.7(5) . .
C16 C15 C20 117.8(6) . .
C16 C15 C13 122.4(6) . .
C20 C15 C13 119.8(6) . .
N4 C14 C13 107.5(5) . .
N4 C14 H14 126.3 . .
C13 C14 H14 126.3 . .
N3 C12 C13 112.2(5) . .
N3 C12 H12 123.9 . .
C13 C12 H12 123.9 . .
C20 C19 C18 121.4(6) . .
C20 C19 H19 119.3 . .
C18 C19 H19 119.3 . .
C19 C20 C15 120.7(6) . .
C19 C20 H20 119.7 . .
C15 C20 H20 119.7 . .
C15 C16 C17 120.6(7) . .
C15 C16 H16 119.7 . .
C17 C16 H16 119.7 . .
C18 C17 C16 121.6(6) . .
C18 C17 H17 119.2 . .
C16 C17 H17 119.2 . .
C14 N4 N3 111.9(4) . .
C14 N4 C11 126.5(5) . .
N3 N4 C11 120.1(4) . .

loop_
_geom_bond_atom_site_label_1
_geom_bond_atom_site_label_2
_geom_bond_distance
_geom_bond_site_symmetry_2
Cd1 O4 2.292(3) 6_576
Cd1 O7 2.298(4) 5_576
Cd1 N1 2.333(4) .
Cd1 O6 2.363(4) 3
Cd1 N3 2.401(4) .
Cd1 O7 2.428(4) 3
Cd1 O3 2.458(4) 6_576
Cd1 C21 2.703(6) 6_576
Cd1 C1 2.728(6) 3
C11 N4 1.439(6) .
C11 N2 1.450(6) .
C11 C11 1.568(11) 7_566
C11 H11 1.0000 .
N1 C9 1.327(7) .
N1 N2 1.383(6) .
O3 C21 1.252(7) .
O3 Cd1 2.458(4) 6_575
C21 O4 1.262(7) .
C21 C18 1.503(7) .
C21 Cd1 2.703(6) 6_575
C18 C17 1.352(9) .
C18 C19 1.379(8) .
O7 C1 1.247(7) .
O7 Cd1 2.298(4) 5_576
O7 Cd1 2.428(4) 3_445
N2 C10 1.323(7) .
C9 C8 1.378(8) .
C9 H9 0.9500 .
O6 C1 1.265(7) .
O6 Cd1 2.363(4) 3_445
N3 C12 1.334(6) .
N3 N4 1.368(6) .
O4 Cd1 2.292(3) 6_575
C1 C2 1.523(8) .
C1 Cd1 2.727(6) 3_445
C2 C3 1.355(8) .
C2 C7 1.387(10) .
C4 C5 1.356(8) .
C4 C3 1.383(8) .
C4 H1 0.9500 .
C10 C8 1.390(8) .
C10 H10 0.9500 .
C3 H3 0.9500 .
C8 C5 1.488(8) .
C5 C6 1.389(10) .
C7 C6 1.360(11) .
C7 H7 0.9500 .
C6 H6 0.9500 .
C13 C14 1.371(7) .
C13 C12 1.401(8) .
C13 C15 1.471(7) .
C15 C16 1.365(9) .
C15 C20 1.396(9) .
C14 N4 1.347(6) .
C14 H14 0.9500 .
C12 H12 0.9500 .
C19 C20 1.364(8) .
C19 H19 0.9500 .
C20 H20 0.9500 .
C16 C17 1.392(8) .
C16 H16 0.9500 .
C17 H17 0.9500 .

loop_
_geom_torsion_atom_site_label_1
_geom_torsion_atom_site_label_2
_geom_torsion_atom_site_label_3
_geom_torsion_atom_site_label_4
_geom_torsion
_geom_torsion_site_symmetry_1
_geom_torsion_site_symmetry_4
O4 Cd1 N1 C9 25.3(5) 6_576 .
O7 Cd1 N1 C9 -62.7(5) 5_576 .
O6 Cd1 N1 C9 152.6(5) 3 .
N3 Cd1 N1 C9 -146.4(5) . .
O7 Cd1 N1 C9 102(6) 3 .
O3 Cd1 N1 C9 80.8(5) 6_576 .
C21 Cd1 N1 C9 52.8(5) 6_576 .
C1 Cd1 N1 C9 156.8(5) 3 .
O4 Cd1 N1 N2 -166.2(4) 6_576 .
O7 Cd1 N1 N2 105.9(4) 5_576 .
O6 Cd1 N1 N2 -38.8(5) 3 .
N3 Cd1 N1 N2 22.2(4) . .
O7 Cd1 N1 N2 -90(6) 3 .
O3 Cd1 N1 N2 -110.6(4) 6_576 .
C21 Cd1 N1 N2 -138.7(5) 6_576 .
C1 Cd1 N1 N2 -34.7(6) 3 .
Cd1 O3 C21 O4 6.4(6) 6_575 .
Cd1 O3 C21 C18 -173.9(5) 6_575 .
O3 C21 C18 C17 -5.3(9) . .
O4 C21 C18 C17 174.3(6) . .
Cd1 C21 C18 C17 -135(3) 6_575 .
O3 C21 C18 C19 172.6(6) . .
O4 C21 C18 C19 -7.7(9) . .
Cd1 C21 C18 C19 43(4) 6_575 .
C9 N1 N2 C10 -0.5(6) . .
Cd1 N1 N2 C10 -171.2(4) . .
C9 N1 N2 C11 -177.1(5) . .
Cd1 N1 N2 C11 12.2(7) . .
N4 C11 N2 C10 121.2(6) . .
C11 C11 N2 C10 -114.2(7) 7_566 .
N4 C11 N2 N1 -62.9(6) . .
C11 C11 N2 N1 61.8(7) 7_566 .
N2 N1 C9 C8 -0.3(7) . .
Cd1 N1 C9 C8 170.4(4) . .
O4 Cd1 N3 C12 130.2(6) 6_576 .
O7 Cd1 N3 C12 51.5(6) 5_576 .
N1 Cd1 N3 C12 155.5(6) . .
O6 Cd1 N3 C12 -72.8(6) 3 .
O7 Cd1 N3 C12 -25.8(6) 3 .
O3 Cd1 N3 C12 -139.2(5) 6_576 .
C21 Cd1 N3 C12 -164.7(5) 6_576 .
C1 Cd1 N3 C12 -47.7(6) 3 .
O4 Cd1 N3 N4 -47.4(7) 6_576 .
O7 Cd1 N3 N4 -126.1(5) 5_576 .
N1 Cd1 N3 N4 -22.1(4) . .
O6 Cd1 N3 N4 109.6(5) 3 .
O7 Cd1 N3 N4 156.7(4) 3 .
O3 Cd1 N3 N4 43.3(5) 6_576 .
C21 Cd1 N3 N4 17.7(7) 6_576 .
C1 Cd1 N3 N4 134.8(5) 3 .
O3 C21 O4 Cd1 -6.9(6) . 6_575
C18 C21 O4 Cd1 173.4(5) . 6_575
Cd1 O7 C1 O6 -117.0(6) 5_576 .
Cd1 O7 C1 O6 -9.9(6) 3_445 .
Cd1 O7 C1 C2 62.8(8) 5_576 .
Cd1 O7 C1 C2 169.9(5) 3_445 .
Cd1 O7 C1 Cd1 -107.1(5) 5_576 3_445
Cd1 O6 C1 O7 10.1(6) 3_445 .
Cd1 O6 C1 C2 -169.6(5) 3_445 .
O7 C1 C2 C3 31.9(10) . .
O6 C1 C2 C3 -148.3(7) . .
Cd1 C1 C2 C3 147(3) 3_445 .
O7 C1 C2 C7 -139.7(9) . .
O6 C1 C2 C7 40.1(11) . .
Cd1 C1 C2 C7 -25(3) 3_445 .
N1 N2 C10 C8 1.0(7) . .
C11 N2 C10 C8 177.3(5) . .
C7 C2 C3 C4 -9.1(13) . .
C1 C2 C3 C4 179.4(6) . .
C5 C4 C3 C2 1.4(11) . .
N1 C9 C8 C10 0.9(8) . .
N1 C9 C8 C5 -177.3(7) . .
N2 C10 C8 C9 -1.2(8) . .
N2 C10 C8 C5 177.1(7) . .
C3 C4 C5 C6 10.4(12) . .
C3 C4 C5 C8 -179.0(7) . .
C9 C8 C5 C4 -3.7(13) . .
C10 C8 C5 C4 178.5(7) . .
C9 C8 C5 C6 166.7(9) . .
C10 C8 C5 C6 -11.1(13) . .
C3 C2 C7 C6 4.8(18) . .
C1 C2 C7 C6 176.7(11) . .
C2 C7 C6 C5 7(2) . .
C4 C5 C6 C7 -14.8(17) . .
C8 C5 C6 C7 174.3(11) . .
C14 C13 C15 C16 -144.8(7) . .
C12 C13 C15 C16 34.8(12) . .
C14 C13 C15 C20 35.6(10) . .
C12 C13 C15 C20 -144.9(8) . .
C12 C13 C14 N4 1.1(7) . .
C15 C13 C14 N4 -179.3(6) . .
N4 N3 C12 C13 -1.1(7) . .
Cd1 N3 C12 C13 -179.1(4) . .
C14 C13 C12 N3 0.1(8) . .
C15 C13 C12 N3 -179.5(7) . .
C17 C18 C19 C20 -1.4(11) . .
C21 C18 C19 C20 -179.5(7) . .
C18 C19 C20 C15 -0.8(12) . .
C16 C15 C20 C19 1.9(11) . .
C13 C15 C20 C19 -178.4(7) . .
C20 C15 C16 C17 -0.7(11) . .
C13 C15 C16 C17 179.6(7) . .
C19 C18 C17 C16 2.6(11) . .
C21 C18 C17 C16 -179.4(7) . .
C15 C16 C17 C18 -1.6(12) . .
C13 C14 N4 N3 -1.9(7) . .
C13 C14 N4 C11 -168.2(6) . .
C12 N3 N4 C14 1.8(7) . .
Cd1 N3 N4 C14 179.9(4) . .
C12 N3 N4 C11 169.1(5) . .
Cd1 N3 N4 C11 -12.8(7) . .
N2 C11 N4 C14 -132.1(6) . .
C11 C11 N4 C14 103.4(7) 7_566 .
N2 C11 N4 N3 62.7(7) . .
C11 C11 N4 N3 -61.8(7) 7_566 .

loop_
_platon_squeeze_void_nr
_platon_squeeze_void_average_x
_platon_squeeze_void_average_y
_platon_squeeze_void_average_z
_platon_squeeze_void_volume
_platon_squeeze_void_count_electrons
_platon_squeeze_void_content
1 0.000 -0.001 0.250 548 138 ' '
2 0.000 -0.041 0.750 548 138 ' '
3 0.500 -0.048 0.250 548 138 ' '
4 0.500 0.008 0.750 548 138 ' '
